data_1569115
loop_
_publ_author_name
'Gao, Mingchun'
'Ruiz, Jose M.'
'Jimenez, Emily'
'Lo, Anna'
'Laconsay, Croix J.'
'Fettinger, James C.'
'Tantillo, Dean J.'
'Shaw, Jared T.'

_publ_section_title
;
 Catalytic generation of <i>ortho</i>-quinone dimethides <i>via</i>
 donor/donor rhodium carbenes.
;
_journal_issue 23
_journal_name_full 'Chemical science'
_journal_page_first 6443
_journal_page_last 6448
_journal_paper_doi 10.1039/d3sc00734k
_journal_volume 14
_journal_year 2023
_chemical_formula_moiety 'C28 H26 N2 O3'
_chemical_formula_sum 'C28 H26 N2 O3'
_chemical_formula_weight 438.51
_space_group_crystal_system monoclinic
_space_group_IT_number 14
_space_group_name_Hall '-P 2yn'
_space_group_name_H-M_alt 'P 1 21/n 1'
_atom_sites_solution_hydrogens difmap
_atom_sites_solution_primary dual
_audit_creation_method SHELXL-2018/3
_audit_update_record
;
2023-02-08 deposited with the CCDC.	2023-05-11 downloaded from the CCDC.
;
_cell_angle_alpha 90
_cell_angle_beta 96.0784(16)
_cell_angle_gamma 90
_cell_formula_units_Z 4
_cell_length_a 7.9089(3)
_cell_length_b 21.0205(9)
_cell_length_c 13.3410(6)
_cell_measurement_reflns_used 9983
_cell_measurement_temperature 100(2)
_cell_measurement_theta_max 33.14
_cell_measurement_theta_min 2.77
_cell_volume 2205.46(16)
_computing_cell_refinement 'SAINT (8.38a) (Bruker, 2017)'
_computing_data_collection 'Apex3 (2019.11-0) (Bruker, 2019)'
_computing_data_reduction 'SAINT (8.38a) (Bruker, 2017)'
_computing_molecular_graphics 'Bruker SHELXTL'
_computing_publication_material 'Bruker SHELXTL'
_computing_structure_refinement 'SHELXL-2018/3 (Sheldrick, 2018)'
_computing_structure_solution 'SHELXT (Sheldrick, 2014)'
_diffrn_ambient_temperature 100(2)
_diffrn_measured_fraction_theta_full 0.998
_diffrn_measured_fraction_theta_max 0.999
_diffrn_measurement_device_type 'Bruker Photon2 CMOS'
_diffrn_measurement_method '\f and \w scans'
_diffrn_radiation_type MoK\a
_diffrn_radiation_wavelength 0.71073
_diffrn_reflns_av_R_equivalents 0.0166
_diffrn_reflns_av_unetI/netI 0.0132
_diffrn_reflns_Laue_measured_fraction_full 0.998
_diffrn_reflns_Laue_measured_fraction_max 0.999
_diffrn_reflns_limit_h_max 11
_diffrn_reflns_limit_h_min -11
_diffrn_reflns_limit_k_max 29
_diffrn_reflns_limit_k_min -29
_diffrn_reflns_limit_l_max 18
_diffrn_reflns_limit_l_min -18
_diffrn_reflns_number 24830
_diffrn_reflns_point_group_measured_fraction_full 0.998
_diffrn_reflns_point_group_measured_fraction_max 0.999
_diffrn_reflns_theta_full 25.242
_diffrn_reflns_theta_max 29.999
_diffrn_reflns_theta_min 2.472
_exptl_absorpt_coefficient_mu 0.086
_exptl_absorpt_correction_T_max 0.9749
_exptl_absorpt_correction_T_min 0.9261
_exptl_absorpt_correction_type multi-scan
_exptl_absorpt_process_details 'SADABS 2016/2 (Sheldrick, 2016)'
_exptl_crystal_colour Colorless
_exptl_crystal_density_diffrn 1.321
_exptl_crystal_description Block
_exptl_crystal_F_000 928
_exptl_crystal_size_max 0.401
_exptl_crystal_size_mid 0.302
_exptl_crystal_size_min 0.150
_refine_diff_density_max 0.393
_refine_diff_density_min -0.191
_refine_diff_density_rms 0.042
_refine_ls_extinction_method none
_refine_ls_goodness_of_fit_ref 1.039
_refine_ls_hydrogen_treatment refall
_refine_ls_matrix_type full
_refine_ls_number_parameters 402
_refine_ls_number_reflns 6426
_refine_ls_number_restraints 0
_refine_ls_restrained_S_all 1.039
_refine_ls_R_factor_all 0.0413
_refine_ls_R_factor_gt 0.0373
_refine_ls_shift/su_max 0.001
_refine_ls_shift/su_mean 0.000
_refine_ls_structure_factor_coef Fsqd
_refine_ls_weighting_details 'w=1/[\s^2^(Fo^2^)+(0.0439P)^2^+0.9811P] where P=(Fo^2^+2Fc^2^)/3'
_refine_ls_weighting_scheme calc
_refine_ls_wR_factor_gt 0.0945
_refine_ls_wR_factor_ref 0.0978
_reflns_Friedel_coverage 0.000
_reflns_number_gt 5835
_reflns_number_total 6426
_reflns_threshold_expression 'I > 2\s(I)'
_cod_data_source_file d3sc00734k2.cif
_cod_data_source_block JF3055FMI
_cod_depositor_comments
;
The following automatic conversions were performed:

data item '_exptl_absorpt_correction_type' value 'Multi-scan' was
changed to 'multi-scan' in accordance with the
/home/data/users/saulius/crontab/automatic-downloads/rss-feeds/RSC/lib/dictionaries/cif_core.dic
dictionary named 'cif_core.dic' version 2.4.2 last updated on
2011-04-26.

Automatic conversion script
Id: cif_fix_values 8170 2020-07-09 18:12:32Z antanas 

 Adding full bibliography for 1569107--1569117.cif.
;
_cod_original_sg_symbol_H-M 'P 21/n'
_cod_database_code 1569115
_shelx_shelxl_version_number 2018/3
_shelx_space_group_comment
; 
The symmetry employed for this shelxl refinement is uniquely defined 
by the following loop, which should always be used as a source of 
symmetry information in preference to the above space-group names. 
They are only intended as comments. 
;
_shelx_estimated_absorpt_t_min 0.966
_shelx_estimated_absorpt_t_max 0.987

loop_
_space_group_symop_operation_xyz
'x, y, z'
'-x+1/2, y+1/2, -z+1/2'
'-x, -y, -z'
'x-1/2, -y-1/2, z-1/2'

loop_
_atom_site_label
_atom_site_type_symbol
_atom_site_fract_x
_atom_site_fract_y
_atom_site_fract_z
_atom_site_U_iso_or_equiv
_atom_site_adp_type
_atom_site_occupancy
_atom_site_site_symmetry_order
_atom_site_calc_flag
_atom_site_refinement_flags_posn
_atom_site_refinement_flags_adp
_atom_site_refinement_flags_occupancy
_atom_site_disorder_assembly
_atom_site_disorder_group
C1 C 0.54359(11) 0.34190(4) 0.21727(6) 0.01282(15) Uani 1 1 d . . . . .
C2 C 0.52303(12) 0.32736(4) 0.32769(7) 0.01478(16) Uani 1 1 d . . . . .
H2 H 0.4117(17) 0.3199(6) 0.3471(10) 0.019(3) Uiso 1 1 d . . . . .
C3 C 0.61709(12) 0.28071(4) 0.26830(7) 0.01497(16) Uani 1 1 d . . . . .
H3 H 0.5695(17) 0.2408(7) 0.2443(10) 0.022(3) Uiso 1 1 d . . . . .
C4 C 0.79879(12) 0.28245(4) 0.31259(7) 0.01598(16) Uani 1 1 d . . . . .
N4 N 0.81297(10) 0.32964(4) 0.38691(6) 0.01592(15) Uani 1 1 d . . . . .
O4 O 0.91440(9) 0.24964(3) 0.29000(5) 0.02044(15) Uani 1 1 d . . . . .
C5 C 0.65556(12) 0.35679(4) 0.40190(7) 0.01625(17) Uani 1 1 d . . . . .
O5 O 0.63527(10) 0.39675(4) 0.46448(5) 0.02258(15) Uani 1 1 d . . . . .
C6 C 0.65809(11) 0.39589(4) 0.19423(7) 0.01348(16) Uani 1 1 d . . . . .
C7 C 0.80746(12) 0.38394(4) 0.15027(7) 0.01603(17) Uani 1 1 d . . . . .
H7 H 0.8375(17) 0.3399(7) 0.1353(10) 0.021(3) Uiso 1 1 d . . . . .
C8 C 0.91393(12) 0.43339(5) 0.12761(8) 0.01939(18) Uani 1 1 d . . . . .
H8 H 1.0175(18) 0.4246(7) 0.0969(10) 0.022(3) Uiso 1 1 d . . . . .
C9 C 0.87133(12) 0.49551(5) 0.14977(8) 0.02066(19) Uani 1 1 d . . . . .
H9 H 0.9439(19) 0.5306(7) 0.1348(11) 0.026(3) Uiso 1 1 d . . . . .
C10 C 0.72306(12) 0.50786(4) 0.19397(8) 0.01853(18) Uani 1 1 d . . . . .
H10 H 0.6928(19) 0.5510(7) 0.2109(11) 0.028(4) Uiso 1 1 d . . . . .
C11 C 0.61306(11) 0.45887(4) 0.21516(7) 0.01466(16) Uani 1 1 d . . . . .
C12 C 0.44916(12) 0.47335(4) 0.26007(7) 0.01639(17) Uani 1 1 d . . . . .
H12A H 0.3584(18) 0.4441(7) 0.2289(10) 0.020(3) Uiso 1 1 d . . . . .
H12B H 0.4631(17) 0.4643(7) 0.3331(11) 0.021(3) Uiso 1 1 d . . . . .
N12 N 0.39610(10) 0.53971(4) 0.24777(6) 0.01460(14) Uani 1 1 d . . . . .
C13 C 0.25854(13) 0.55237(5) 0.31055(7) 0.01798(17) Uani 1 1 d . . . . .
H13A H 0.2992(17) 0.5451(7) 0.3803(11) 0.022(3) Uiso 1 1 d . . . . .
H13B H 0.1569(19) 0.5241(7) 0.2921(11) 0.025(3) Uiso 1 1 d . . . . .
C14 C 0.20281(15) 0.62109(5) 0.29917(8) 0.0241(2) Uani 1 1 d . . . . .
H14A H 0.1060(19) 0.6289(7) 0.3378(12) 0.029(4) Uiso 1 1 d . . . . .
H14B H 0.303(2) 0.6493(8) 0.3241(12) 0.034(4) Uiso 1 1 d . . . . .
O14 O 0.14747(10) 0.63672(4) 0.19627(6) 0.02307(16) Uani 1 1 d . . . . .
C15 C 0.28198(13) 0.62415(5) 0.13518(8) 0.02060(19) Uani 1 1 d . . . . .
H15A H 0.3809(18) 0.6521(7) 0.1567(11) 0.024(3) Uiso 1 1 d . . . . .
H15B H 0.2371(18) 0.6352(7) 0.0669(11) 0.024(3) Uiso 1 1 d . . . . .
C16 C 0.33618(12) 0.55486(4) 0.14276(7) 0.01629(17) Uani 1 1 d . . . . .
H16A H 0.2394(18) 0.5259(7) 0.1156(11) 0.023(3) Uiso 1 1 d . . . . .
H16B H 0.4299(17) 0.5464(6) 0.1002(10) 0.017(3) Uiso 1 1 d . . . . .
C17 C 0.39086(11) 0.33035(4) 0.14178(6) 0.01353(16) Uani 1 1 d . . . . .
C18 C 0.26423(12) 0.28695(4) 0.16088(7) 0.01703(17) Uani 1 1 d . . . . .
H18 H 0.2692(18) 0.2655(7) 0.2243(11) 0.026(3) Uiso 1 1 d . . . . .
C19 C 0.13023(12) 0.27386(5) 0.08744(8) 0.01950(18) Uani 1 1 d . . . . .
H19 H 0.044(2) 0.2432(8) 0.1023(12) 0.034(4) Uiso 1 1 d . . . . .
C20 C 0.11908(12) 0.30404(5) -0.00556(8) 0.01980(18) Uani 1 1 d . . . . .
H20 H 0.0248(19) 0.2950(7) -0.0549(11) 0.027(4) Uiso 1 1 d . . . . .
C21 C 0.24347(13) 0.34763(5) -0.02511(7) 0.01958(18) Uani 1 1 d . . . . .
H21 H 0.239(2) 0.3681(7) -0.0895(12) 0.032(4) Uiso 1 1 d . . . . .
C22 C 0.37837(12) 0.36080(4) 0.04811(7) 0.01690(17) Uani 1 1 d . . . . .
H22 H 0.4638(17) 0.3911(6) 0.0329(10) 0.019(3) Uiso 1 1 d . . . . .
C23 C 0.96892(12) 0.34774(5) 0.44407(7) 0.01668(17) Uani 1 1 d . . . . .
C24 C 1.02314(14) 0.41052(5) 0.44235(8) 0.0242(2) Uani 1 1 d . . . . .
H24 H 0.954(2) 0.4424(8) 0.3992(12) 0.033(4) Uiso 1 1 d . . . . .
C25 C 1.16990(15) 0.42833(6) 0.50298(9) 0.0291(2) Uani 1 1 d . . . . .
H25 H 1.210(2) 0.4713(9) 0.5034(13) 0.045(5) Uiso 1 1 d . . . . .
C26 C 1.26169(13) 0.38373(6) 0.56318(8) 0.0266(2) Uani 1 1 d . . . . .
H26 H 1.362(2) 0.3974(8) 0.6052(12) 0.034(4) Uiso 1 1 d . . . . .
C27 C 1.20698(13) 0.32117(6) 0.56267(8) 0.0245(2) Uani 1 1 d . . . . .
H27 H 1.270(2) 0.2899(7) 0.6049(12) 0.031(4) Uiso 1 1 d . . . . .
C28 C 1.06001(12) 0.30253(5) 0.50320(7) 0.01990(18) Uani 1 1 d . . . . .
H28 H 1.0189(19) 0.2587(7) 0.5023(11) 0.027(3) Uiso 1 1 d . . . . .

loop_
_atom_site_aniso_label
_atom_site_aniso_U_11
_atom_site_aniso_U_22
_atom_site_aniso_U_33
_atom_site_aniso_U_23
_atom_site_aniso_U_13
_atom_site_aniso_U_12
C1 0.0142(4) 0.0113(3) 0.0130(4) 0.0008(3) 0.0017(3) 0.0000(3)
C2 0.0158(4) 0.0154(4) 0.0132(4) 0.0009(3) 0.0017(3) -0.0001(3)
C3 0.0171(4) 0.0120(4) 0.0157(4) 0.0010(3) 0.0013(3) 0.0005(3)
C4 0.0196(4) 0.0132(4) 0.0150(4) 0.0029(3) 0.0010(3) 0.0009(3)
N4 0.0161(4) 0.0157(3) 0.0155(3) 0.0001(3) -0.0006(3) 0.0016(3)
O4 0.0210(3) 0.0189(3) 0.0213(3) 0.0010(3) 0.0018(3) 0.0058(3)
C5 0.0172(4) 0.0176(4) 0.0139(4) 0.0017(3) 0.0013(3) 0.0011(3)
O5 0.0234(4) 0.0267(4) 0.0172(3) -0.0061(3) 0.0003(3) 0.0035(3)
C6 0.0136(4) 0.0122(4) 0.0144(4) 0.0006(3) 0.0008(3) -0.0006(3)
C7 0.0156(4) 0.0148(4) 0.0179(4) 0.0001(3) 0.0026(3) 0.0011(3)
C8 0.0140(4) 0.0202(4) 0.0246(4) 0.0023(3) 0.0046(3) -0.0002(3)
C9 0.0147(4) 0.0177(4) 0.0297(5) 0.0036(4) 0.0024(3) -0.0025(3)
C10 0.0160(4) 0.0128(4) 0.0266(5) 0.0007(3) 0.0017(3) -0.0011(3)
C11 0.0131(4) 0.0126(4) 0.0182(4) 0.0004(3) 0.0015(3) 0.0003(3)
C12 0.0162(4) 0.0116(4) 0.0219(4) 0.0004(3) 0.0049(3) 0.0010(3)
N12 0.0161(3) 0.0121(3) 0.0155(3) -0.0005(3) 0.0009(3) 0.0021(3)
C13 0.0222(4) 0.0168(4) 0.0152(4) -0.0014(3) 0.0035(3) 0.0044(3)
C14 0.0334(5) 0.0200(5) 0.0186(4) -0.0022(3) 0.0015(4) 0.0109(4)
O14 0.0241(4) 0.0243(4) 0.0206(3) 0.0022(3) 0.0015(3) 0.0104(3)
C15 0.0207(4) 0.0201(4) 0.0207(4) 0.0042(3) 0.0013(3) 0.0040(3)
C16 0.0162(4) 0.0175(4) 0.0151(4) -0.0003(3) 0.0015(3) 0.0009(3)
C17 0.0149(4) 0.0114(4) 0.0143(4) -0.0010(3) 0.0016(3) 0.0010(3)
C18 0.0171(4) 0.0150(4) 0.0189(4) 0.0007(3) 0.0018(3) -0.0017(3)
C19 0.0155(4) 0.0170(4) 0.0258(5) -0.0031(3) 0.0009(3) -0.0013(3)
C20 0.0179(4) 0.0185(4) 0.0219(4) -0.0060(3) -0.0032(3) 0.0044(3)
C21 0.0231(5) 0.0185(4) 0.0164(4) -0.0002(3) -0.0014(3) 0.0042(3)
C22 0.0195(4) 0.0153(4) 0.0159(4) 0.0008(3) 0.0017(3) 0.0004(3)
C23 0.0155(4) 0.0196(4) 0.0147(4) 0.0020(3) 0.0005(3) 0.0000(3)
C24 0.0266(5) 0.0207(5) 0.0240(5) 0.0048(4) -0.0034(4) -0.0029(4)
C25 0.0284(5) 0.0282(5) 0.0297(5) 0.0015(4) -0.0019(4) -0.0097(4)
C26 0.0165(4) 0.0409(6) 0.0219(5) 0.0001(4) 0.0000(4) -0.0048(4)
C27 0.0157(4) 0.0352(6) 0.0226(5) 0.0077(4) 0.0013(3) 0.0041(4)
C28 0.0171(4) 0.0214(4) 0.0212(4) 0.0061(3) 0.0022(3) 0.0025(3)

loop_
_atom_type_symbol
_atom_type_description
_atom_type_scat_dispersion_real
_atom_type_scat_dispersion_imag
_atom_type_scat_source
C C 0.0033 0.0016 'International Tables Vol C Tables 4.2.6.8 and 6.1.1.4'
H H 0.0000 0.0000 'International Tables Vol C Tables 4.2.6.8 and 6.1.1.4'
N N 0.0061 0.0033 'International Tables Vol C Tables 4.2.6.8 and 6.1.1.4'
O O 0.0106 0.0060 'International Tables Vol C Tables 4.2.6.8 and 6.1.1.4'

loop_
_geom_angle_atom_site_label_1
_geom_angle_atom_site_label_2
_geom_angle_atom_site_label_3
_geom_angle
_geom_angle_site_symmetry_1
_geom_angle_site_symmetry_3
_geom_angle_publ_flag
C6 C1 C17 116.23(7) . . ?
C6 C1 C2 118.38(7) . . ?
C17 C1 C2 116.84(7) . . ?
C6 C1 C3 120.89(7) . . ?
C17 C1 C3 113.51(7) . . ?
C2 C1 C3 58.74(6) . . ?
C5 C2 C3 105.47(7) . . ?
C5 C2 C1 114.57(7) . . ?
C3 C2 C1 60.97(6) . . ?
C5 C2 H2 119.3(8) . . ?
C3 C2 H2 123.8(8) . . ?
C1 C2 H2 119.2(8) . . ?
C4 C3 C2 106.49(7) . . ?
C4 C3 C1 117.14(7) . . ?
C2 C3 C1 60.29(6) . . ?
C4 C3 H3 118.7(8) . . ?
C2 C3 H3 123.1(8) . . ?
C1 C3 H3 117.8(8) . . ?
O4 C4 N4 125.14(9) . . ?
O4 C4 C3 127.46(9) . . ?
N4 C4 C3 107.40(8) . . ?
C4 N4 C5 112.57(8) . . ?
C4 N4 C23 124.48(8) . . ?
C5 N4 C23 122.92(8) . . ?
O5 C5 N4 124.52(9) . . ?
O5 C5 C2 127.58(9) . . ?
N4 C5 C2 107.89(8) . . ?
C7 C6 C11 119.74(8) . . ?
C7 C6 C1 120.31(8) . . ?
C11 C6 C1 119.94(8) . . ?
C8 C7 C6 121.03(9) . . ?
C8 C7 H7 119.7(8) . . ?
C6 C7 H7 119.2(8) . . ?
C9 C8 C7 119.37(9) . . ?
C9 C8 H8 120.2(8) . . ?
C7 C8 H8 120.4(8) . . ?
C8 C9 C10 120.00(9) . . ?
C8 C9 H9 120.7(9) . . ?
C10 C9 H9 119.3(9) . . ?
C9 C10 C11 121.29(9) . . ?
C9 C10 H10 120.8(9) . . ?
C11 C10 H10 117.9(9) . . ?
C10 C11 C6 118.53(8) . . ?
C10 C11 C12 120.63(8) . . ?
C6 C11 C12 120.84(8) . . ?
N12 C12 C11 113.26(7) . . ?
N12 C12 H12A 110.8(8) . . ?
C11 C12 H12A 108.6(8) . . ?
N12 C12 H12B 107.2(8) . . ?
C11 C12 H12B 109.9(8) . . ?
H12A C12 H12B 106.9(11) . . ?
C12 N12 C16 112.01(7) . . ?
C12 N12 C13 109.32(7) . . ?
C16 N12 C13 108.80(7) . . ?
N12 C13 C14 109.99(8) . . ?
N12 C13 H13A 109.3(8) . . ?
C14 C13 H13A 108.2(8) . . ?
N12 C13 H13B 112.0(8) . . ?
C14 C13 H13B 108.8(8) . . ?
H13A C13 H13B 108.5(12) . . ?
O14 C14 C13 111.77(8) . . ?
O14 C14 H14A 106.7(9) . . ?
C13 C14 H14A 110.0(9) . . ?
O14 C14 H14B 109.1(9) . . ?
C13 C14 H14B 108.5(9) . . ?
H14A C14 H14B 110.7(13) . . ?
C15 O14 C14 109.44(8) . . ?
O14 C15 C16 111.14(8) . . ?
O14 C15 H15A 109.6(8) . . ?
C16 C15 H15A 109.8(8) . . ?
O14 C15 H15B 105.7(8) . . ?
C16 C15 H15B 111.4(9) . . ?
H15A C15 H15B 109.1(12) . . ?
N12 C16 C15 109.42(8) . . ?
N12 C16 H16A 111.5(8) . . ?
C15 C16 H16A 110.8(8) . . ?
N12 C16 H16B 108.8(8) . . ?
C15 C16 H16B 110.8(8) . . ?
H16A C16 H16B 105.6(11) . . ?
C18 C17 C22 118.52(8) . . ?
C18 C17 C1 121.46(8) . . ?
C22 C17 C1 119.93(8) . . ?
C19 C18 C17 120.49(9) . . ?
C19 C18 H18 119.1(9) . . ?
C17 C18 H18 120.4(9) . . ?
C20 C19 C18 120.68(9) . . ?
C20 C19 H19 120.2(9) . . ?
C18 C19 H19 119.1(9) . . ?
C19 C20 C21 119.35(9) . . ?
C19 C20 H20 119.6(9) . . ?
C21 C20 H20 121.0(9) . . ?
C20 C21 C22 120.23(9) . . ?
C20 C21 H21 120.2(9) . . ?
C22 C21 H21 119.6(9) . . ?
C21 C22 C17 120.74(9) . . ?
C21 C22 H22 119.0(8) . . ?
C17 C22 H22 120.3(8) . . ?
C28 C23 C24 121.19(9) . . ?
C28 C23 N4 119.16(9) . . ?
C24 C23 N4 119.61(8) . . ?
C23 C24 C25 119.04(10) . . ?
C23 C24 H24 119.7(9) . . ?
C25 C24 H24 121.3(9) . . ?
C26 C25 C24 120.44(11) . . ?
C26 C25 H25 118.9(11) . . ?
C24 C25 H25 120.7(11) . . ?
C27 C26 C25 119.64(10) . . ?
C27 C26 H26 121.5(10) . . ?
C25 C26 H26 118.9(10) . . ?
C26 C27 C28 120.79(10) . . ?
C26 C27 H27 120.0(9) . . ?
C28 C27 H27 119.2(9) . . ?
C23 C28 C27 118.90(10) . . ?
C23 C28 H28 119.2(9) . . ?
C27 C28 H28 122.0(9) . . ?

loop_
_geom_bond_atom_site_label_1
_geom_bond_atom_site_label_2
_geom_bond_distance
_geom_bond_site_symmetry_2
_geom_bond_publ_flag
C1 C6 1.5038(12) . ?
C1 C17 1.5082(12) . ?
C1 C2 1.5299(12) . ?
C1 C3 1.5401(12) . ?
C2 C5 1.4973(13) . ?
C2 C3 1.5058(13) . ?
C2 H2 0.956(14) . ?
C3 C4 1.4953(13) . ?
C3 H3 0.960(14) . ?
C4 O4 1.2088(12) . ?
C4 N4 1.3985(12) . ?
N4 C5 1.4030(12) . ?
N4 C23 1.4312(12) . ?
C5 O5 1.2068(12) . ?
C6 C7 1.3962(12) . ?
C6 C11 1.4067(12) . ?
C7 C8 1.3910(13) . ?
C7 H7 0.982(14) . ?
C8 C9 1.3884(14) . ?
C8 H8 0.971(14) . ?
C9 C10 1.3915(14) . ?
C9 H9 0.967(15) . ?
C10 C11 1.3961(12) . ?
C10 H10 0.970(15) . ?
C11 C12 1.5154(12) . ?
C12 N12 1.4609(11) . ?
C12 H12A 1.001(14) . ?
C12 H12B 0.987(14) . ?
N12 C16 1.4657(12) . ?
N12 C13 1.4659(12) . ?
C13 C14 1.5132(14) . ?
C13 H13A 0.963(14) . ?
C13 H13B 1.008(15) . ?
C14 O14 1.4342(12) . ?
C14 H14A 0.981(15) . ?
C14 H14B 1.014(16) . ?
O14 C15 1.4316(12) . ?
C15 C16 1.5186(14) . ?
C15 H15A 0.996(15) . ?
C15 H15B 0.970(14) . ?
C16 H16A 1.015(14) . ?
C16 H16B 0.996(13) . ?
C17 C18 1.3980(12) . ?
C17 C22 1.3983(12) . ?
C18 C19 1.3925(13) . ?
C18 H18 0.956(15) . ?
C19 C20 1.3881(14) . ?
C19 H19 0.975(16) . ?
C20 C21 1.3892(15) . ?
C20 H20 0.960(15) . ?
C21 C22 1.3959(13) . ?
C21 H21 0.958(16) . ?
C22 H22 0.965(14) . ?
C23 C28 1.3870(13) . ?
C23 C24 1.3884(14) . ?
C24 C25 1.3939(15) . ?
C24 H24 1.005(16) . ?
C25 C26 1.3883(17) . ?
C25 H25 0.956(19) . ?
C26 C27 1.3842(17) . ?
C26 H26 0.967(16) . ?
C27 C28 1.3924(14) . ?
C27 H27 0.969(16) . ?
C28 H28 0.976(15) . ?

loop_
_geom_hbond_atom_site_label_D
_geom_hbond_atom_site_label_H
_geom_hbond_atom_site_label_A
_geom_hbond_distance_DH
_geom_hbond_distance_HA
_geom_hbond_distance_DA
_geom_hbond_angle_DHA
_geom_hbond_site_symmetry_A
_geom_hbond_publ_flag
C12 H12B O5 0.987(14) 2.537(14) 3.3684(12) 141.8(11) . yes
C13 H13A O5 0.963(14) 2.414(14) 3.2131(12) 140.1(11) 3_666 yes

loop_
_geom_torsion_atom_site_label_1
_geom_torsion_atom_site_label_2
_geom_torsion_atom_site_label_3
_geom_torsion_atom_site_label_4
_geom_torsion
_geom_torsion_site_symmetry_1
_geom_torsion_site_symmetry_2
_geom_torsion_site_symmetry_3
_geom_torsion_site_symmetry_4
_geom_torsion_publ_flag
C6 C1 C2 C5 -16.09(11) . . . . ?
C17 C1 C2 C5 -162.86(8) . . . . ?
C3 C1 C2 C5 94.68(8) . . . . ?
C6 C1 C2 C3 -110.77(9) . . . . ?
C17 C1 C2 C3 102.46(8) . . . . ?
C5 C2 C3 C4 2.40(9) . . . . ?
C1 C2 C3 C4 112.26(8) . . . . ?
C5 C2 C3 C1 -109.86(8) . . . . ?
C6 C1 C3 C4 12.27(12) . . . . ?
C17 C1 C3 C4 157.54(8) . . . . ?
C2 C1 C3 C4 -94.28(9) . . . . ?
C6 C1 C3 C2 106.55(9) . . . . ?
C17 C1 C3 C2 -108.18(8) . . . . ?
C2 C3 C4 O4 175.81(9) . . . . ?
C1 C3 C4 O4 -119.60(10) . . . . ?
C2 C3 C4 N4 -4.02(9) . . . . ?
C1 C3 C4 N4 60.57(10) . . . . ?
O4 C4 N4 C5 -175.56(9) . . . . ?
C3 C4 N4 C5 4.27(10) . . . . ?
O4 C4 N4 C23 2.86(15) . . . . ?
C3 C4 N4 C23 -177.31(8) . . . . ?
C4 N4 C5 O5 177.22(9) . . . . ?
C23 N4 C5 O5 -1.23(15) . . . . ?
C4 N4 C5 C2 -2.72(10) . . . . ?
C23 N4 C5 C2 178.83(8) . . . . ?
C3 C2 C5 O5 -179.91(9) . . . . ?
C1 C2 C5 O5 115.38(11) . . . . ?
C3 C2 C5 N4 0.03(10) . . . . ?
C1 C2 C5 N4 -64.68(10) . . . . ?
C17 C1 C6 C7 -98.98(10) . . . . ?
C2 C1 C6 C7 114.05(10) . . . . ?
C3 C1 C6 C7 45.40(12) . . . . ?
C17 C1 C6 C11 79.76(10) . . . . ?
C2 C1 C6 C11 -67.21(11) . . . . ?
C3 C1 C6 C11 -135.86(9) . . . . ?
C11 C6 C7 C8 0.65(14) . . . . ?
C1 C6 C7 C8 179.39(8) . . . . ?
C6 C7 C8 C9 0.45(15) . . . . ?
C7 C8 C9 C10 -0.18(15) . . . . ?
C8 C9 C10 C11 -1.21(16) . . . . ?
C9 C10 C11 C6 2.28(14) . . . . ?
C9 C10 C11 C12 -177.93(9) . . . . ?
C7 C6 C11 C10 -1.98(13) . . . . ?
C1 C6 C11 C10 179.27(8) . . . . ?
C7 C6 C11 C12 178.23(8) . . . . ?
C1 C6 C11 C12 -0.52(13) . . . . ?
C10 C11 C12 N12 18.33(12) . . . . ?
C6 C11 C12 N12 -161.88(8) . . . . ?
C11 C12 N12 C16 70.90(10) . . . . ?
C11 C12 N12 C13 -168.43(8) . . . . ?
C12 N12 C13 C14 179.65(8) . . . . ?
C16 N12 C13 C14 -57.75(10) . . . . ?
N12 C13 C14 O14 58.01(12) . . . . ?
C13 C14 O14 C15 -57.65(12) . . . . ?
C14 O14 C15 C16 58.55(11) . . . . ?
C12 N12 C16 C15 179.62(7) . . . . ?
C13 N12 C16 C15 58.65(10) . . . . ?
O14 C15 C16 N12 -60.03(10) . . . . ?
C6 C1 C17 C18 -171.94(8) . . . . ?
C2 C1 C17 C18 -24.46(12) . . . . ?
C3 C1 C17 C18 41.08(11) . . . . ?
C6 C1 C17 C22 11.56(12) . . . . ?
C2 C1 C17 C22 159.04(8) . . . . ?
C3 C1 C17 C22 -135.42(9) . . . . ?
C22 C17 C18 C19 0.90(14) . . . . ?
C1 C17 C18 C19 -175.65(8) . . . . ?
C17 C18 C19 C20 -0.61(14) . . . . ?
C18 C19 C20 C21 0.10(14) . . . . ?
C19 C20 C21 C22 0.10(14) . . . . ?
C20 C21 C22 C17 0.21(14) . . . . ?
C18 C17 C22 C21 -0.70(14) . . . . ?
C1 C17 C22 C21 175.90(8) . . . . ?
C4 N4 C23 C28 -59.92(13) . . . . ?
C5 N4 C23 C28 118.35(10) . . . . ?
C4 N4 C23 C24 122.43(11) . . . . ?
C5 N4 C23 C24 -59.30(13) . . . . ?
C28 C23 C24 C25 -1.38(16) . . . . ?
N4 C23 C24 C25 176.22(10) . . . . ?
C23 C24 C25 C26 0.85(18) . . . . ?
C24 C25 C26 C27 0.13(18) . . . . ?
C25 C26 C27 C28 -0.61(17) . . . . ?
C24 C23 C28 C27 0.91(15) . . . . ?
N4 C23 C28 C27 -176.71(9) . . . . ?
C26 C27 C28 C23 0.10(16) . . . . ?
